data_7056733
loop_
_publ_author_name
'Shahsavari, Hamid R.'
'Babadi Aghakhanpour, Reza'
'Hossein-Abadi, Mojdeh'
'Golbon Haghighi, Mohsen'
'Notash, Behrouz'
'fereidoonnezhad, Masood'

_publ_section_title
;
 A New Approach to the Effects of Isocyanide (CN-R) Ligands on the
 Luminescence Properties of Cycloplatinated(II) Complexes
;
_journal_name_full 'New Journal of Chemistry'
_journal_paper_doi 10.1039/C7NJ03110F
_journal_year 2017
_chemical_formula_moiety 'C17 H20 N2 Pt'
_chemical_formula_sum 'C17 H20 N2 Pt'
_chemical_formula_weight 447.43
_chemical_melting_point 416
_chemical_name_systematic
; 
 ? 
;
_space_group_IT_number 19
_symmetry_cell_setting orthorhombic
_symmetry_space_group_name_Hall 'P 2ac 2ab'
_symmetry_space_group_name_H-M 'P 21 21 21'
_atom_sites_solution_hydrogens geom
_atom_sites_solution_primary direct
_atom_sites_solution_secondary difmap
_audit_creation_method SHELXL-97
_audit_update_record
;
2017-08-18 deposited with the CCDC.
2017-11-06 downloaded from the CCDC.
;
_cell_angle_alpha 90.00
_cell_angle_beta 90.00
_cell_angle_gamma 90.00
_cell_formula_units_Z 4
_cell_length_a 9.3461(19)
_cell_length_b 10.106(2)
_cell_length_c 17.704(4)
_cell_measurement_reflns_used 2936
_cell_measurement_temperature 298(2)
_cell_measurement_theta_max 25.00
_cell_measurement_theta_min 2.30
_cell_volume 1672.2(6)
_computing_cell_refinement 'X-Area (Stoe & Cie GmbH, 2005)'
_computing_data_collection 'X-Area (Stoe & Cie GmbH, 2005)'
_computing_data_reduction 'X-Area (Stoe & Cie GmbH, 2005)'
_computing_molecular_graphics 'ORTEP-3 for Windows (Farrugia, 1997)'
_computing_publication_material 'WinGX (Farrugia, 1999)'
_computing_structure_refinement 'SHELXL-97 (Sheldrick, 2008)'
_computing_structure_solution 'SHELXS-97 (Sheldrick, 2008)'
_diffrn_ambient_temperature 298(2)
_diffrn_detector_area_resol_mean '0.15 mm'
_diffrn_measured_fraction_theta_full 1.000
_diffrn_measured_fraction_theta_max 1.000
_diffrn_measurement_device_type 'STOE IPDS 2T'
_diffrn_measurement_method 'rotation method'
_diffrn_radiation_monochromator graphite
_diffrn_radiation_source 'fine-focus sealed tube'
_diffrn_radiation_type MoK\a
_diffrn_radiation_wavelength 0.71073
_diffrn_reflns_av_R_equivalents 0.1076
_diffrn_reflns_av_sigmaI/netI 0.0950
_diffrn_reflns_limit_h_max 11
_diffrn_reflns_limit_h_min -9
_diffrn_reflns_limit_k_max 12
_diffrn_reflns_limit_k_min -10
_diffrn_reflns_limit_l_max 21
_diffrn_reflns_limit_l_min -19
_diffrn_reflns_number 5278
_diffrn_reflns_theta_full 25.00
_diffrn_reflns_theta_max 25.00
_diffrn_reflns_theta_min 2.30
_diffrn_standards_number 0
_exptl_absorpt_coefficient_mu 8.383
_exptl_absorpt_correction_T_max 0.3661
_exptl_absorpt_correction_T_min 0.1344
_exptl_absorpt_correction_type numerical
_exptl_absorpt_process_details 'shape of crystal determined optically'
_exptl_crystal_colour yellow
_exptl_crystal_density_diffrn 1.777
_exptl_crystal_density_method 'not measured'
_exptl_crystal_description plate
_exptl_crystal_F_000 856
_exptl_crystal_size_max 0.40
_exptl_crystal_size_mid 0.20
_exptl_crystal_size_min 0.15
_refine_diff_density_max 2.159
_refine_diff_density_min -1.502
_refine_diff_density_rms 0.176
_refine_ls_abs_structure_details 'Flack H D (1983), Acta Cryst. A39, 876-881'
_refine_ls_abs_structure_Flack 0.02(3)
_refine_ls_extinction_method none
_refine_ls_goodness_of_fit_ref 0.949
_refine_ls_hydrogen_treatment constr
_refine_ls_matrix_type full
_refine_ls_number_parameters 173
_refine_ls_number_reflns 2936
_refine_ls_number_restraints 0
_refine_ls_restrained_S_all 0.949
_refine_ls_R_factor_all 0.0633
_refine_ls_R_factor_gt 0.0496
_refine_ls_shift/su_max 0.001
_refine_ls_shift/su_mean 0.000
_refine_ls_structure_factor_coef Fsqd
_refine_ls_weighting_details 'calc w=1/[\s^2^(Fo^2^)+(0.0579P)^2^+0.0000P] where P=(Fo^2^+2Fc^2^)/3'
_refine_ls_weighting_scheme calc
_refine_ls_wR_factor_gt 0.1102
_refine_ls_wR_factor_ref 0.1141
_reflns_number_gt 2398
_reflns_number_total 2936
_reflns_threshold_expression >2sigma(I)
_cod_data_source_file c7nj03110f2.cif
_cod_data_source_block khd375h
_cod_database_code 7056733

loop_
_symmetry_equiv_pos_as_xyz
'x, y, z'
'-x+1/2, -y, z+1/2'
'-x, y+1/2, -z+1/2'
'x+1/2, -y+1/2, -z'

loop_
_atom_site_label
_atom_site_type_symbol
_atom_site_fract_x
_atom_site_fract_y
_atom_site_fract_z
_atom_site_U_iso_or_equiv
_atom_site_adp_type
_atom_site_occupancy
_atom_site_symmetry_multiplicity
_atom_site_calc_flag
_atom_site_refinement_flags
Pt1 Pt 0.61876(6) 0.68138(5) 0.61080(3) 0.04798(17) Uani 1 1 d .
N1 N 0.4534(10) 0.8209(14) 0.6332(6) 0.046(3) Uani 1 1 d .
C11 C 0.3200(15) 0.8173(17) 0.6027(9) 0.066(4) Uani 1 1 d .
H11 H 0.2978 0.7510 0.5682 0.079 Uiso 1 1 calc R
C1 C 0.7230(14) 0.8053(17) 0.6831(8) 0.057(4) Uani 1 1 d .
C2 C 0.8600(16) 0.8032(18) 0.7101(9) 0.065(4) Uani 1 1 d .
H2 H 0.9219 0.7379 0.6926 0.078 Uiso 1 1 calc R
N2 N 0.4290(13) 0.4831(12) 0.5231(7) 0.058(2) Uani 1 1 d .
C16 C 0.375(2) 0.3530(18) 0.4151(9) 0.086(5) Uani 1 1 d .
H16A H 0.3686 0.4288 0.3826 0.128 Uiso 1 1 calc R
H16B H 0.3164 0.2831 0.3954 0.128 Uiso 1 1 calc R
H16C H 0.4729 0.3237 0.4174 0.128 Uiso 1 1 calc R
C6 C 0.6388(18) 0.9091(13) 0.7112(8) 0.053(4) Uani 1 1 d .
C7 C 0.4859(16) 0.9158(13) 0.6824(8) 0.048(3) Uani 1 1 d .
C3 C 0.9110(18) 0.894(2) 0.7622(10) 0.078(5) Uani 1 1 d .
H3 H 1.0046 0.8869 0.7796 0.094 Uiso 1 1 calc R
C12 C 0.7934(17) 0.5616(16) 0.5959(11) 0.072(5) Uani 1 1 d .
H12A H 0.8380 0.5453 0.6439 0.109 Uiso 1 1 calc R
H12B H 0.8605 0.6042 0.5628 0.109 Uiso 1 1 calc R
H12C H 0.7636 0.4791 0.5741 0.109 Uiso 1 1 calc R
C14 C 0.3256(17) 0.3891(16) 0.4922(9) 0.058(2) Uani 1 1 d .
C4 C 0.828(2) 0.990(2) 0.7876(10) 0.078(6) Uani 1 1 d .
H4 H 0.8630 1.0511 0.8222 0.094 Uiso 1 1 calc R
C15 C 0.319(2) 0.2748(18) 0.5445(11) 0.087(6) Uani 1 1 d .
H15A H 0.4149 0.2465 0.5564 0.130 Uiso 1 1 calc R
H15B H 0.2685 0.2034 0.5209 0.130 Uiso 1 1 calc R
H15C H 0.2710 0.3003 0.5900 0.130 Uiso 1 1 calc R
C8 C 0.382(2) 1.0049(16) 0.7028(9) 0.071(4) Uani 1 1 d .
H8 H 0.4030 1.0693 0.7387 0.086 Uiso 1 1 calc R
C10 C 0.2182(16) 0.9075(17) 0.6211(11) 0.071(5) Uani 1 1 d .
H10 H 0.1281 0.9043 0.5989 0.085 Uiso 1 1 calc R
C5 C 0.6863(18) 0.9996(17) 0.7620(10) 0.070(5) Uani 1 1 d .
H5 H 0.6263 1.0663 0.7794 0.084 Uiso 1 1 calc R
C9 C 0.2500(17) 1.0008(19) 0.6717(11) 0.075(5) Uani 1 1 d .
H9 H 0.1814 1.0629 0.6855 0.090 Uiso 1 1 calc R
C17 C 0.1828(18) 0.466(2) 0.4862(12) 0.097(7) Uani 1 1 d .
H17A H 0.1550 0.4968 0.5353 0.145 Uiso 1 1 calc R
H17B H 0.1099 0.4086 0.4665 0.145 Uiso 1 1 calc R
H17C H 0.1948 0.5403 0.4530 0.145 Uiso 1 1 calc R
C13 C 0.5052(17) 0.5610(16) 0.5518(10) 0.058(2) Uani 1 1 d .

loop_
_atom_site_aniso_label
_atom_site_aniso_U_11
_atom_site_aniso_U_22
_atom_site_aniso_U_33
_atom_site_aniso_U_23
_atom_site_aniso_U_13
_atom_site_aniso_U_12
Pt1 0.0422(2) 0.0541(3) 0.0477(3) -0.0003(3) -0.0037(3) 0.0001(3)
N1 0.038(5) 0.060(7) 0.042(6) 0.006(7) -0.002(4) -0.004(6)
C11 0.055(7) 0.081(10) 0.062(10) -0.024(12) -0.010(7) -0.006(9)
C1 0.048(7) 0.072(10) 0.050(8) -0.004(9) 0.000(6) -0.013(8)
C2 0.046(8) 0.083(10) 0.067(9) 0.006(9) 0.003(7) -0.001(9)
N2 0.060(5) 0.058(5) 0.056(6) -0.002(4) -0.005(4) -0.002(4)
C16 0.091(12) 0.109(14) 0.056(9) -0.025(9) -0.009(10) -0.019(14)
C6 0.054(9) 0.053(8) 0.051(8) -0.011(6) 0.001(8) -0.013(8)
C7 0.061(9) 0.042(7) 0.041(8) -0.002(7) 0.010(7) -0.011(7)
C3 0.048(10) 0.121(15) 0.066(11) -0.006(11) -0.012(8) -0.035(10)
C12 0.070(10) 0.067(10) 0.080(14) -0.023(10) -0.026(9) 0.018(8)
C14 0.060(5) 0.058(5) 0.056(6) -0.002(4) -0.005(4) -0.002(4)
C4 0.070(12) 0.112(16) 0.052(10) -0.013(10) -0.003(9) -0.040(11)
C15 0.092(14) 0.085(13) 0.083(14) 0.001(11) 0.010(11) 0.006(10)
C8 0.057(9) 0.083(11) 0.074(11) -0.016(9) 0.002(10) -0.003(11)
C10 0.052(8) 0.086(12) 0.075(12) -0.001(11) -0.001(9) 0.025(8)
C5 0.073(11) 0.079(12) 0.058(11) -0.011(9) 0.024(9) -0.014(9)
C9 0.053(10) 0.098(14) 0.075(12) -0.013(12) 0.000(9) 0.031(9)
C17 0.044(9) 0.15(2) 0.092(15) 0.014(15) -0.020(10) 0.007(12)
C13 0.060(5) 0.058(5) 0.056(6) -0.002(4) -0.005(4) -0.002(4)

loop_
_atom_type_symbol
_atom_type_description
_atom_type_scat_dispersion_real
_atom_type_scat_dispersion_imag
_atom_type_scat_source
C C 0.0033 0.0016 'International Tables Vol C Tables 4.2.6.8 and 6.1.1.4'
H H 0.0000 0.0000 'International Tables Vol C Tables 4.2.6.8 and 6.1.1.4'
N N 0.0061 0.0033 'International Tables Vol C Tables 4.2.6.8 and 6.1.1.4'
Pt Pt -1.7033 8.3905 'International Tables Vol C Tables 4.2.6.8 and 6.1.1.4'

loop_
_geom_angle_atom_site_label_1
_geom_angle_atom_site_label_2
_geom_angle_atom_site_label_3
_geom_angle
C13 Pt1 C1 173.4(6)
C13 Pt1 C12 89.8(7)
C1 Pt1 C12 93.6(6)
C13 Pt1 N1 96.9(6)
C1 Pt1 N1 79.8(5)
C12 Pt1 N1 173.3(6)
C7 N1 C11 119.2(13)
C7 N1 Pt1 115.7(9)
C11 N1 Pt1 125.0(11)
C10 C11 N1 122.0(15)
C2 C1 C6 114.5(14)
C2 C1 Pt1 131.1(13)
C6 C1 Pt1 114.5(10)
C1 C2 C3 123.0(16)
C13 N2 C14 175.3(16)
C5 C6 C1 123.7(15)
C5 C6 C7 120.0(14)
C1 C6 C7 116.2(12)
N1 C7 C8 119.0(14)
N1 C7 C6 113.7(12)
C8 C7 C6 127.3(14)
C4 C3 C2 120.7(16)
N2 C14 C15 107.3(14)
N2 C14 C16 107.3(14)
C15 C14 C16 113.2(15)
N2 C14 C17 105.6(13)
C15 C14 C17 113.6(15)
C16 C14 C17 109.2(16)
C3 C4 C5 119.6(16)
C9 C8 C7 121.2(16)
C9 C10 C11 118.7(15)
C6 C5 C4 118.5(17)
C10 C9 C8 119.9(16)
N2 C13 Pt1 172.6(15)

loop_
_geom_bond_atom_site_label_1
_geom_bond_atom_site_label_2
_geom_bond_distance
Pt1 C13 1.923(16)
Pt1 C1 2.039(15)
Pt1 C12 2.049(15)
Pt1 N1 2.129(12)
N1 C7 1.330(17)
N1 C11 1.359(17)
C11 C10 1.36(2)
C1 C2 1.37(2)
C1 C6 1.40(2)
C2 C3 1.38(2)
N2 C13 1.177(18)
N2 C14 1.461(18)
C16 C14 1.49(2)
C6 C5 1.36(2)
C6 C7 1.52(2)
C7 C8 1.37(2)
C3 C4 1.33(2)
C14 C15 1.48(2)
C14 C17 1.55(2)
C4 C5 1.40(2)
C8 C9 1.35(3)
C10 C9 1.33(2)

loop_
_geom_torsion_atom_site_label_1
_geom_torsion_atom_site_label_2
_geom_torsion_atom_site_label_3
_geom_torsion_atom_site_label_4
_geom_torsion
C13 Pt1 N1 C7 171.8(10)
C1 Pt1 N1 C7 -2.5(10)
C12 Pt1 N1 C7 -11(6)
C13 Pt1 N1 C11 -6.5(14)
C1 Pt1 N1 C11 179.2(13)
C12 Pt1 N1 C11 171(5)
C7 N1 C11 C10 0(2)
Pt1 N1 C11 C10 178.1(13)
C13 Pt1 C1 C2 121(6)
C12 Pt1 C1 C2 -0.3(17)
N1 Pt1 C1 C2 -179.3(16)
C13 Pt1 C1 C6 -58(7)
C12 Pt1 C1 C6 -178.9(12)
N1 Pt1 C1 C6 2.1(11)
C6 C1 C2 C3 2(2)
Pt1 C1 C2 C3 -177.0(13)
C2 C1 C6 C5 -1(2)
Pt1 C1 C6 C5 177.7(12)
C2 C1 C6 C7 179.6(13)
Pt1 C1 C6 C7 -1.5(17)
C11 N1 C7 C8 2(2)
Pt1 N1 C7 C8 -176.4(11)
C11 N1 C7 C6 -179.3(13)
Pt1 N1 C7 C6 2.3(14)
C5 C6 C7 N1 -179.8(13)
C1 C6 C7 N1 -0.5(18)
C5 C6 C7 C8 -1(2)
C1 C6 C7 C8 178.0(15)
C1 C2 C3 C4 -1(3)
C13 N2 C14 C15 -74(18)
C13 N2 C14 C16 164(18)
C13 N2 C14 C17 48(19)
C2 C3 C4 C5 1(3)
N1 C7 C8 C9 -2(3)
C6 C7 C8 C9 179.0(16)
N1 C11 C10 C9 -1(3)
C1 C6 C5 C4 1(2)
C7 C6 C5 C4 179.8(15)
C3 C4 C5 C6 0(3)
C11 C10 C9 C8 1(3)
C7 C8 C9 C10 1(3)
C14 N2 C13 Pt1 35(26)
C1 Pt1 C13 N2 -16(15)
C12 Pt1 C13 N2 106(11)
N1 Pt1 C13 N2 -75(11)
